data_4036318
loop_
_publ_author_name
'Demizu, Yosuke'
'Yamashita, Hiroko'
'Doi, Mitsunobu'
'Misawa, Takashi'
'Oba, Makoto'
'Tanaka, Masakazu'
'Kurihara, Masaaki'

_publ_section_title
;
 Topological Study of the Structures of Heterochiral Peptides Containing
 Equal Amounts of l-Leu and d-Leu.
;
_journal_issue 17
_journal_name_full 'The Journal of organic chemistry'
_journal_page_first 8597
_journal_page_last 8603
_journal_paper_doi 10.1021/acs.joc.5b01541
_journal_volume 80
_journal_year 2015
_chemical_formula_moiety 'C70 H128 N12 O15, C3 H7 N O'
_chemical_formula_sum 'C73 H135 N13 O16'
_chemical_formula_weight 1450.94
_chemical_name_systematic
; 
 Boc-(L-Leu-L-Leu-Aib-D-Leu-D-Leu-Aib)2-OMe 
;
_space_group_IT_number 19
_space_group_name_Hall 'P 2ac 2ab'
_space_group_name_H-M_alt 'P 21 21 21'
_symmetry_cell_setting orthorhombic
_symmetry_space_group_name_H-M 'P 21 21 21'
_atom_sites_solution_hydrogens geom
_atom_sites_solution_primary direct
_atom_sites_solution_secondary difmap
_audit_creation_method SHELXL-97
_cell_angle_alpha 90.00
_cell_angle_beta 90.00
_cell_angle_gamma 90.00
_cell_formula_units_Z 4
_cell_length_a 10.7793(10)
_cell_length_b 21.212(2)
_cell_length_c 38.195(4)
_cell_measurement_reflns_used 9485
_cell_measurement_temperature 90
_cell_measurement_theta_max 28.27
_cell_measurement_theta_min 2.34
_cell_volume 8733.3(15)
_computing_cell_refinement 'SAINT-PLUS (Bruker, 1998)'
_computing_data_collection 'SMART (Bruker, 1998)'
_computing_data_reduction 'SAINT-PLUS (Bruker, 1998)'
_computing_structure_refinement 'SHELXL-97 (Sheldrick, 2008)'
_computing_structure_solution 'SHELXS-97 (Sheldrick, 2008)'
_diffrn_ambient_temperature 90
_diffrn_detector_area_resol_mean 8.366
_diffrn_measured_fraction_theta_full 1.000
_diffrn_measured_fraction_theta_max 1.000
_diffrn_measurement_device_type 'CCD (Bruker APEX)'
_diffrn_measurement_method \w-scan
_diffrn_radiation_monochromator 'conforcal (Bruker Montel)'
_diffrn_radiation_source 'rotating anode (M18XCE)'
_diffrn_radiation_type MoK\a
_diffrn_radiation_wavelength 0.71073
_diffrn_reflns_av_R_equivalents 0.0808
_diffrn_reflns_av_sigmaI/netI 0.0446
_diffrn_reflns_limit_h_max 12
_diffrn_reflns_limit_h_min -12
_diffrn_reflns_limit_k_max 24
_diffrn_reflns_limit_k_min -24
_diffrn_reflns_limit_l_max 43
_diffrn_reflns_limit_l_min -43
_diffrn_reflns_number 58240
_diffrn_reflns_theta_full 23.82
_diffrn_reflns_theta_max 23.82
_diffrn_reflns_theta_min 1.10
_diffrn_standards_decay_% 1.0
_diffrn_standards_interval_count 58240
_diffrn_standards_interval_time 540
_diffrn_standards_number 560
_exptl_absorpt_coefficient_mu 0.078
_exptl_absorpt_correction_T_max 1.0
_exptl_absorpt_correction_T_min 0.5669
_exptl_absorpt_correction_type multi-scan
_exptl_absorpt_process_details 'SADABS (Sheldrick, 1996)'
_exptl_crystal_colour colour
_exptl_crystal_density_diffrn 1.104
_exptl_crystal_density_method 'not measured'
_exptl_crystal_description plate
_exptl_crystal_F_000 3168
_exptl_crystal_size_max 0.50
_exptl_crystal_size_mid 0.20
_exptl_crystal_size_min 0.10
_refine_diff_density_max 0.808
_refine_diff_density_min -0.625
_refine_diff_density_rms 0.075
_refine_ls_abs_structure_details 'Flack (1983), 0 Friedel pairs'
_refine_ls_abs_structure_Flack -2(2)
_refine_ls_extinction_method none
_refine_ls_goodness_of_fit_ref 2.681
_refine_ls_hydrogen_treatment constr
_refine_ls_matrix_type full
_refine_ls_number_parameters 920
_refine_ls_number_reflns 7414
_refine_ls_number_restraints 0
_refine_ls_restrained_S_all 2.681
_refine_ls_R_factor_all 0.0995
_refine_ls_R_factor_gt 0.0983
_refine_ls_shift/su_max 0.016
_refine_ls_shift/su_mean 0.001
_refine_ls_structure_factor_coef Fsqd
_refine_ls_weighting_details 'calc w=1/[\s^2^(Fo^2^)+(0.0028P)^2^+2.1320P] where P=(Fo^2^+2Fc^2^)/3'
_refine_ls_weighting_scheme calc
_refine_ls_wR_factor_gt 0.1633
_refine_ls_wR_factor_ref 0.1636
_reflns_number_gt 7307
_reflns_number_total 7414
_reflns_threshold_expression I>2\s(I)
_cod_data_source_file jo5b01541_si_001.cif
_cod_data_source_block leua6
_cod_original_cell_volume 8733.4(14)
_cod_original_sg_symbol_H-M P212121
_cod_database_code 4036318

loop_
_symmetry_equiv_pos_as_xyz
'x, y, z'
'-x+1/2, -y, z+1/2'
'x+1/2, -y+1/2, -z'
'-x, y+1/2, -z+1/2'

loop_
_atom_site_label
_atom_site_type_symbol
_atom_site_fract_x
_atom_site_fract_y
_atom_site_fract_z
_atom_site_U_iso_or_equiv
_atom_site_adp_type
_atom_site_occupancy
_atom_site_symmetry_multiplicity
_atom_site_calc_flag
_atom_site_refinement_flags
N1D N -0.2250(11) 0.6759(6) 1.1710(3) 0.086(3) Uani 1 1 d .
O1D O -0.4287(11) 0.6578(6) 1.1728(3) 0.131(4) Uani 1 1 d .
C1D C -0.3430(14) 0.7060(8) 1.1639(3) 0.095(5) Uani 1 1 d .
H1D H -0.3585 0.7465 1.1556 0.114 Uiso 1 1 calc R
C3D C -0.2175(11) 0.6107(6) 1.1871(3) 0.081(4) Uani 1 1 d .
H3D1 H -0.1320 0.5992 1.1901 0.121 Uiso 1 1 calc R
H3D2 H -0.2572 0.5809 1.1719 0.121 Uiso 1 1 calc R
H3D3 H -0.2584 0.6108 1.2094 0.121 Uiso 1 1 calc R
C2D C -0.1076(11) 0.7070(6) 1.1642(3) 0.072(3) Uani 1 1 d .
H2D1 H -0.0407 0.6797 1.1710 0.108 Uiso 1 1 calc R
H2D2 H -0.1034 0.7454 1.1775 0.108 Uiso 1 1 calc R
H2D3 H -0.1012 0.7166 1.1397 0.108 Uiso 1 1 calc R
C1 C -0.1317(8) 0.6553(4) 1.32854(19) 0.031(2) Uani 1 1 d .
C2 C -0.1134(8) 0.6236(4) 1.36414(19) 0.038(2) Uani 1 1 d .
H2A H -0.0383 0.6388 1.3747 0.057 Uiso 1 1 calc R
H2B H -0.1079 0.5788 1.3610 0.057 Uiso 1 1 calc R
H2C H -0.1825 0.6333 1.3791 0.057 Uiso 1 1 calc R
C3 C -0.2479(8) 0.6325(4) 1.3117(2) 0.045(2) Uani 1 1 d .
H3A H -0.2459 0.5873 1.3100 0.067 Uiso 1 1 calc R
H3B H -0.2547 0.6503 1.2886 0.067 Uiso 1 1 calc R
H3C H -0.3180 0.6452 1.3255 0.067 Uiso 1 1 calc R
C4 C -0.1278(9) 0.7258(4) 1.3323(2) 0.042(2) Uani 1 1 d .
H4A H -0.0513 0.7380 1.3433 0.063 Uiso 1 1 calc R
H4B H -0.1963 0.7395 1.3465 0.063 Uiso 1 1 calc R
H4C H -0.1335 0.7450 1.3096 0.063 Uiso 1 1 calc R
O1 O -0.0218(4) 0.6340(2) 1.30944(12) 0.0244(12) Uani 1 1 d .
C5 C -0.0053(7) 0.6474(3) 1.27491(17) 0.0207(17) Uani 1 1 d .
O5 O -0.0750(4) 0.6785(2) 1.25721(12) 0.0255(13) Uani 1 1 d .
N11 N 0.1014(5) 0.6216(3) 1.26403(13) 0.0189(14) Uani 1 1 d .
H11 H 0.1439 0.5991 1.2784 0.023 Uiso 1 1 calc R
C11 C 0.1473(7) 0.6306(4) 1.22862(17) 0.0204(17) Uani 1 1 d .
H11A H 0.1143 0.6704 1.2195 0.025 Uiso 1 1 calc R
C12 C 0.1107(7) 0.5779(4) 1.20389(17) 0.0215(17) Uani 1 1 d .
O12 O 0.1121(5) 0.5869(2) 1.17165(11) 0.0274(13) Uani 1 1 d .
C13 C 0.2880(7) 0.6349(3) 1.22992(18) 0.0237(18) Uani 1 1 d .
H13A H 0.3194 0.6355 1.2061 0.028 Uiso 1 1 calc R
H13B H 0.3199 0.5973 1.2412 0.028 Uiso 1 1 calc R
C14 C 0.3385(8) 0.6926(4) 1.2492(2) 0.030(2) Uani 1 1 d .
H14 H 0.2880 0.6982 1.2703 0.036 Uiso 1 1 calc R
C15 C 0.3278(9) 0.7522(4) 1.2281(2) 0.042(2) Uani 1 1 d .
H15A H 0.3588 0.7871 1.2416 0.064 Uiso 1 1 calc R
H15B H 0.2423 0.7596 1.2223 0.064 Uiso 1 1 calc R
H15C H 0.3754 0.7481 1.2070 0.064 Uiso 1 1 calc R
C16 C 0.4718(8) 0.6814(4) 1.2612(2) 0.041(2) Uani 1 1 d .
H16A H 0.4757 0.6432 1.2746 0.061 Uiso 1 1 calc R
H16B H 0.4987 0.7161 1.2754 0.061 Uiso 1 1 calc R
H16C H 0.5248 0.6777 1.2411 0.061 Uiso 1 1 calc R
N21 N 0.0857(5) 0.5222(3) 1.21794(14) 0.0220(15) Uani 1 1 d .
H21 H 0.0778 0.5210 1.2403 0.026 Uiso 1 1 calc R
C21 C 0.0703(7) 0.4628(4) 1.19925(18) 0.0251(18) Uani 1 1 d .
H21A H 0.0925 0.4294 1.2159 0.030 Uiso 1 1 calc R
C22 C 0.1647(7) 0.4584(4) 1.16908(18) 0.0237(18) Uani 1 1 d .
O22 O 0.1327(4) 0.4511(2) 1.13814(11) 0.0209(11) Uani 1 1 d .
C23 C -0.0579(7) 0.4481(4) 1.1869(2) 0.033(2) Uani 1 1 d .
H23A H -0.0731 0.4706 1.1652 0.039 Uiso 1 1 calc R
H23B H -0.1170 0.4632 1.2041 0.039 Uiso 1 1 calc R
C24 C -0.0798(8) 0.3779(4) 1.1808(2) 0.040(2) Uani 1 1 d .
H24 H -0.0036 0.3605 1.1707 0.048 Uiso 1 1 calc R
C25 C -0.1061(9) 0.3417(4) 1.2145(2) 0.053(3) Uani 1 1 d .
H25A H -0.0400 0.3488 1.2309 0.079 Uiso 1 1 calc R
H25B H -0.1118 0.2975 1.2095 0.079 Uiso 1 1 calc R
H25C H -0.1829 0.3560 1.2245 0.079 Uiso 1 1 calc R
C26 C -0.1821(9) 0.3666(5) 1.1550(3) 0.061(3) Uani 1 1 d .
H26A H -0.1927 0.3221 1.1517 0.091 Uiso 1 1 calc R
H26B H -0.1614 0.3860 1.1331 0.091 Uiso 1 1 calc R
H26C H -0.2578 0.3845 1.1638 0.091 Uiso 1 1 calc R
N31 N 0.2831(5) 0.4605(3) 1.17850(15) 0.0242(15) Uani 1 1 d .
H31 H 0.3001 0.4684 1.2001 0.029 Uiso 1 1 calc R
C31 C 0.3864(7) 0.4502(4) 1.15432(18) 0.0256(18) Uani 1 1 d .
C32 C 0.3707(7) 0.4930(4) 1.12217(18) 0.0221(18) Uani 1 1 d .
O32 O 0.3835(4) 0.4728(2) 1.09206(12) 0.0220(12) Uani 1 1 d .
C33 C 0.5056(7) 0.4702(4) 1.17343(19) 0.037(2) Uani 1 1 d .
H33A H 0.4990 0.5137 1.1803 0.055 Uiso 1 1 calc R
H33B H 0.5753 0.4651 1.1581 0.055 Uiso 1 1 calc R
H33C H 0.5168 0.4445 1.1939 0.055 Uiso 1 1 calc R
C34 C 0.3911(8) 0.3814(4) 1.14394(19) 0.034(2) Uani 1 1 d .
H34A H 0.3147 0.3699 1.1327 0.051 Uiso 1 1 calc R
H34B H 0.4028 0.3559 1.1644 0.051 Uiso 1 1 calc R
H34C H 0.4589 0.3748 1.1280 0.051 Uiso 1 1 calc R
N41 N 0.3495(5) 0.5542(3) 1.12887(14) 0.0205(14) Uani 1 1 d .
H41 H 0.3369 0.5662 1.1501 0.025 Uiso 1 1 calc R
C41 C 0.3477(7) 0.6000(3) 1.10094(17) 0.0203(17) Uani 1 1 d .
H41A H 0.4236 0.5949 1.0871 0.024 Uiso 1 1 calc R
C42 C 0.2364(7) 0.5903(3) 1.07666(17) 0.0181(17) Uani 1 1 d .
O42 O 0.2483(4) 0.5961(2) 1.04474(11) 0.0202(12) Uani 1 1 d .
C43 C 0.3455(7) 0.6670(3) 1.11562(18) 0.0262(19) Uani 1 1 d .
H43A H 0.2697 0.6725 1.1290 0.031 Uiso 1 1 calc R
H43B H 0.4146 0.6719 1.1317 0.031 Uiso 1 1 calc R
C44 C 0.3527(8) 0.7189(4) 1.0884(2) 0.033(2) Uani 1 1 d .
H44 H 0.2832 0.7133 1.0721 0.040 Uiso 1 1 calc R
C45 C 0.3381(10) 0.7826(4) 1.1061(2) 0.058(3) Uani 1 1 d .
H45A H 0.2617 0.7834 1.1190 0.088 Uiso 1 1 calc R
H45B H 0.3369 0.8152 1.0886 0.088 Uiso 1 1 calc R
H45C H 0.4063 0.7895 1.1217 0.088 Uiso 1 1 calc R
C46 C 0.4701(8) 0.7163(4) 1.0677(2) 0.039(2) Uani 1 1 d .
H46A H 0.4697 0.7493 1.0505 0.058 Uiso 1 1 calc R
H46B H 0.4764 0.6762 1.0562 0.058 Uiso 1 1 calc R
H46C H 0.5396 0.7219 1.0831 0.058 Uiso 1 1 calc R
N51 N 0.1293(5) 0.5775(3) 1.09183(13) 0.0156(13) Uani 1 1 d .
H51 H 0.1238 0.5754 1.1143 0.019 Uiso 1 1 calc R
C51 C 0.0208(6) 0.5669(3) 1.07008(17) 0.0172(16) Uani 1 1 d .
H51A H 0.0096 0.6040 1.0551 0.021 Uiso 1 1 calc R
C52 C 0.0390(6) 0.5092(3) 1.04628(17) 0.0152(16) Uani 1 1 d .
O52 O 0.0065(4) 0.5129(2) 1.01521(11) 0.0175(11) Uani 1 1 d .
C53 C -0.0947(6) 0.5601(3) 1.09291(17) 0.0201(17) Uani 1 1 d .
H53A H -0.0783 0.5282 1.1105 0.024 Uiso 1 1 calc R
H53B H -0.1084 0.5997 1.1050 0.024 Uiso 1 1 calc R
C54 C -0.2128(6) 0.5425(4) 1.07395(17) 0.0237(18) Uani 1 1 d .
H54 H -0.1978 0.5026 1.0617 0.028 Uiso 1 1 calc R
C55 C -0.2497(7) 0.5907(4) 1.0469(2) 0.036(2) Uani 1 1 d .
H55A H -0.1828 0.5967 1.0307 0.054 Uiso 1 1 calc R
H55B H -0.2680 0.6300 1.0583 0.054 Uiso 1 1 calc R
H55C H -0.3219 0.5763 1.0346 0.054 Uiso 1 1 calc R
C56 C -0.3155(7) 0.5312(4) 1.10034(19) 0.035(2) Uani 1 1 d .
H56A H -0.2894 0.4998 1.1169 0.052 Uiso 1 1 calc R
H56B H -0.3886 0.5169 1.0884 0.052 Uiso 1 1 calc R
H56C H -0.3335 0.5698 1.1124 0.052 Uiso 1 1 calc R
N61 N 0.0862(5) 0.4579(3) 1.06043(13) 0.0153(13) Uani 1 1 d .
H61 H 0.1035 0.4579 1.0824 0.018 Uiso 1 1 calc R
C61 C 0.1102(7) 0.4008(3) 1.04002(17) 0.0185(16) Uani 1 1 d .
C62 C 0.1913(7) 0.4190(3) 1.00841(17) 0.0180(16) Uani 1 1 d .
O62 O 0.1658(4) 0.4030(2) 0.97820(12) 0.0193(11) Uani 1 1 d .
C63 C 0.1826(7) 0.3544(3) 1.06263(18) 0.0265(19) Uani 1 1 d .
H63A H 0.2584 0.3737 1.0703 0.040 Uiso 1 1 calc R
H63B H 0.2012 0.3174 1.0492 0.040 Uiso 1 1 calc R
H63C H 0.1336 0.3430 1.0826 0.040 Uiso 1 1 calc R
C64 C -0.0103(7) 0.3713(3) 1.02836(18) 0.0246(18) Uani 1 1 d .
H64A H -0.0555 0.4008 1.0142 0.037 Uiso 1 1 calc R
H64B H -0.0588 0.3603 1.0485 0.037 Uiso 1 1 calc R
H64C H 0.0069 0.3341 1.0149 0.037 Uiso 1 1 calc R
N71 N 0.2949(5) 0.4521(3) 1.01594(14) 0.0177(13) Uani 1 1 d .
H71 H 0.3094 0.4617 1.0374 0.021 Uiso 1 1 calc R
C71 C 0.3827(6) 0.4721(3) 0.98951(16) 0.0173(16) Uani 1 1 d .
H71A H 0.4428 0.4996 1.0012 0.021 Uiso 1 1 calc R
C72 C 0.3172(6) 0.5128(3) 0.96114(17) 0.0159(16) Uani 1 1 d .
O72 O 0.3333(4) 0.5025(2) 0.92981(11) 0.0210(12) Uani 1 1 d .
C73 C 0.4562(7) 0.4178(3) 0.97378(18) 0.0215(18) Uani 1 1 d .
H73A H 0.3998 0.3919 0.9602 0.026 Uiso 1 1 calc R
H73B H 0.5170 0.4351 0.9577 0.026 Uiso 1 1 calc R
C74 C 0.5217(7) 0.3764(3) 0.99916(18) 0.0247(18) Uani 1 1 d .
H74 H 0.4586 0.3550 1.0133 0.030 Uiso 1 1 calc R
C75 C 0.6062(7) 0.4125(4) 1.02402(19) 0.031(2) Uani 1 1 d .
H75A H 0.6442 0.3836 1.0401 0.046 Uiso 1 1 calc R
H75B H 0.5582 0.4429 1.0368 0.046 Uiso 1 1 calc R
H75C H 0.6694 0.4338 1.0108 0.046 Uiso 1 1 calc R
C76 C 0.5953(8) 0.3255(4) 0.97935(19) 0.032(2) Uani 1 1 d .
H76A H 0.6365 0.2986 0.9959 0.049 Uiso 1 1 calc R
H76B H 0.6557 0.3453 0.9645 0.049 Uiso 1 1 calc R
H76C H 0.5394 0.3009 0.9653 0.049 Uiso 1 1 calc R
N81 N 0.2497(5) 0.5599(3) 0.97345(14) 0.0157(13) Uani 1 1 d .
H81 H 0.2435 0.5638 0.9958 0.019 Uiso 1 1 calc R
C81 C 0.1856(7) 0.6053(3) 0.95148(17) 0.0188(16) Uani 1 1 d .
H81A H 0.1316 0.6301 0.9668 0.023 Uiso 1 1 calc R
C82 C 0.1007(7) 0.5709(3) 0.92505(16) 0.0163(16) Uani 1 1 d .
O82 O 0.1052(4) 0.5808(2) 0.89339(11) 0.0183(11) Uani 1 1 d .
C83 C 0.2751(7) 0.6515(3) 0.93373(18) 0.0243(18) Uani 1 1 d .
H83A H 0.3295 0.6280 0.9183 0.029 Uiso 1 1 calc R
H83B H 0.2275 0.6805 0.9194 0.029 Uiso 1 1 calc R
C84 C 0.3541(7) 0.6893(4) 0.9593(2) 0.031(2) Uani 1 1 d .
H84 H 0.4024 0.6597 0.9735 0.037 Uiso 1 1 calc R
C85 C 0.2741(8) 0.7296(4) 0.9840(2) 0.039(2) Uani 1 1 d .
H85A H 0.2169 0.7029 0.9963 0.059 Uiso 1 1 calc R
H85B H 0.2288 0.7602 0.9706 0.059 Uiso 1 1 calc R
H85C H 0.3266 0.7508 1.0005 0.059 Uiso 1 1 calc R
C86 C 0.4433(9) 0.7307(4) 0.9395(2) 0.047(3) Uani 1 1 d .
H86A H 0.4924 0.7545 0.9557 0.071 Uiso 1 1 calc R
H86B H 0.3976 0.7591 0.9247 0.071 Uiso 1 1 calc R
H86C H 0.4966 0.7049 0.9253 0.071 Uiso 1 1 calc R
N91 N 0.0207(5) 0.5312(3) 0.93968(13) 0.0171(14) Uani 1 1 d .
H91 H 0.0251 0.5255 0.9619 0.021 Uiso 1 1 calc R
C91 C -0.0741(6) 0.4965(3) 0.92042(16) 0.0171(16) Uani 1 1 d .
C92 C -0.0125(6) 0.4587(3) 0.89082(16) 0.0160(16) Uani 1 1 d .
O92 O -0.0548(4) 0.4575(2) 0.86096(11) 0.0228(12) Uani 1 1 d .
C93 C -0.1349(6) 0.4498(3) 0.94500(16) 0.0206(17) Uani 1 1 d .
H93A H -0.0731 0.4218 0.9543 0.031 Uiso 1 1 calc R
H93B H -0.1960 0.4259 0.9324 0.031 Uiso 1 1 calc R
H93C H -0.1742 0.4721 0.9638 0.031 Uiso 1 1 calc R
C94 C -0.1706(6) 0.5415(3) 0.90564(17) 0.0218(17) Uani 1 1 d .
H94A H -0.1311 0.5709 0.8901 0.033 Uiso 1 1 calc R
H94B H -0.2096 0.5640 0.9245 0.033 Uiso 1 1 calc R
H94C H -0.2320 0.5180 0.8930 0.033 Uiso 1 1 calc R
N101 N 0.0873(5) 0.4247(2) 0.89976(13) 0.0153(13) Uani 1 1 d .
H101 H 0.1166 0.4277 0.9206 0.018 Uiso 1 1 calc R
C101 C 0.1472(7) 0.3827(3) 0.87475(16) 0.0187(17) Uani 1 1 d .
H10A H 0.0816 0.3592 0.8627 0.022 Uiso 1 1 calc R
C102 C 0.2190(7) 0.4181(3) 0.84751(17) 0.0178(16) Uani 1 1 d .
O102 O 0.2185(4) 0.3995(2) 0.81662(12) 0.0216(12) Uani 1 1 d .
C103 C 0.2302(7) 0.3351(3) 0.89280(18) 0.0258(18) Uani 1 1 d .
H10B H 0.2717 0.3104 0.8749 0.031 Uiso 1 1 calc R
H10C H 0.2938 0.3580 0.9055 0.031 Uiso 1 1 calc R
C104 C 0.1683(8) 0.2904(4) 0.9178(2) 0.036(2) Uani 1 1 d .
H104 H 0.1291 0.3148 0.9366 0.043 Uiso 1 1 calc R
C105 C 0.0707(9) 0.2500(4) 0.9004(2) 0.051(3) Uani 1 1 d .
H10H H 0.0333 0.2228 0.9175 0.077 Uiso 1 1 calc R
H10I H 0.1086 0.2249 0.8824 0.077 Uiso 1 1 calc R
H10J H 0.0083 0.2766 0.8902 0.077 Uiso 1 1 calc R
C106 C 0.2692(9) 0.2473(4) 0.9340(2) 0.050(3) Uani 1 1 d .
H10E H 0.2315 0.2190 0.9505 0.075 Uiso 1 1 calc R
H10F H 0.3298 0.2728 0.9458 0.075 Uiso 1 1 calc R
H10G H 0.3088 0.2235 0.9158 0.075 Uiso 1 1 calc R
N111 N 0.2847(5) 0.4678(3) 0.85735(13) 0.0172(14) Uani 1 1 d .
H111 H 0.2873 0.4786 0.8790 0.021 Uiso 1 1 calc R
C111 C 0.3526(7) 0.5041(3) 0.83121(17) 0.0204(17) Uani 1 1 d .
H11B H 0.4083 0.4752 0.8188 0.024 Uiso 1 1 calc R
C112 C 0.2633(7) 0.5316(3) 0.80467(17) 0.0187(17) Uani 1 1 d .
O112 O 0.2908(5) 0.5351(2) 0.77327(11) 0.0232(12) Uani 1 1 d .
C113 C 0.4318(7) 0.5550(4) 0.84842(18) 0.0278(19) Uani 1 1 d .
H11C H 0.4847 0.5353 0.8658 0.033 Uiso 1 1 calc R
H11D H 0.3774 0.5841 0.8606 0.033 Uiso 1 1 calc R
C114 C 0.5134(8) 0.5925(4) 0.8232(2) 0.035(2) Uani 1 1 d .
H114 H 0.4594 0.6132 0.8060 0.042 Uiso 1 1 calc R
C115 C 0.6052(8) 0.5524(4) 0.8037(2) 0.045(2) Uani 1 1 d .
H11I H 0.6520 0.5783 0.7879 0.067 Uiso 1 1 calc R
H11J H 0.5618 0.5206 0.7907 0.067 Uiso 1 1 calc R
H11E H 0.6604 0.5327 0.8201 0.067 Uiso 1 1 calc R
C116 C 0.5810(9) 0.6429(4) 0.8436(2) 0.051(3) Uani 1 1 d .
H11F H 0.6318 0.6672 0.8279 0.076 Uiso 1 1 calc R
H11G H 0.6324 0.6235 0.8610 0.076 Uiso 1 1 calc R
H11H H 0.5218 0.6701 0.8547 0.076 Uiso 1 1 calc R
N121 N 0.1573(5) 0.5546(3) 0.81703(14) 0.0183(14) Uani 1 1 d .
H121 H 0.1462 0.5560 0.8393 0.022 Uiso 1 1 calc R
C121 C 0.0590(7) 0.5776(4) 0.79397(18) 0.0221(18) Uani 1 1 d .
C122 C 0.1136(7) 0.6234(4) 0.76725(18) 0.0244(18) Uani 1 1 d .
O122 O 0.0860(5) 0.6240(2) 0.73684(12) 0.0323(14) Uani 1 1 d .
C123 C -0.0341(7) 0.6130(4) 0.81642(18) 0.0255(19) Uani 1 1 d .
H12A H -0.0691 0.5849 0.8334 0.038 Uiso 1 1 calc R
H12B H -0.0990 0.6295 0.8018 0.038 Uiso 1 1 calc R
H12C H 0.0069 0.6472 0.8282 0.038 Uiso 1 1 calc R
C124 C -0.0042(8) 0.5222(4) 0.77541(19) 0.0288(19) Uani 1 1 d .
H12D H 0.0554 0.5004 0.7612 0.043 Uiso 1 1 calc R
H12E H -0.0700 0.5378 0.7608 0.043 Uiso 1 1 calc R
H12F H -0.0378 0.4938 0.7925 0.043 Uiso 1 1 calc R
O12T O 0.1905(5) 0.6643(2) 0.78209(12) 0.0266(13) Uani 1 1 d .
C12T C 0.2498(8) 0.7068(4) 0.7582(2) 0.036(2) Uani 1 1 d .
H12G H 0.1886 0.7253 0.7431 0.053 Uiso 1 1 calc R
H12H H 0.3093 0.6842 0.7444 0.053 Uiso 1 1 calc R
H12I H 0.2912 0.7395 0.7711 0.053 Uiso 1 1 calc R

loop_
_atom_site_aniso_label
_atom_site_aniso_U_11
_atom_site_aniso_U_22
_atom_site_aniso_U_33
_atom_site_aniso_U_23
_atom_site_aniso_U_13
_atom_site_aniso_U_12
N1D 0.084(8) 0.103(9) 0.071(7) -0.026(6) -0.012(6) 0.013(8)
O1D 0.123(9) 0.163(11) 0.106(8) -0.028(8) -0.013(7) 0.014(9)
C1D 0.096(12) 0.112(13) 0.077(9) -0.023(9) -0.014(9) 0.012(11)
C3D 0.078(9) 0.098(10) 0.066(8) -0.019(7) -0.004(7) -0.005(8)
C2D 0.078(9) 0.080(9) 0.059(7) -0.008(6) -0.015(7) 0.006(8)
C1 0.030(5) 0.038(5) 0.026(4) 0.009(4) 0.013(4) 0.008(4)
C2 0.036(5) 0.046(5) 0.032(5) 0.011(4) 0.014(4) 0.008(5)
C3 0.036(6) 0.054(6) 0.044(5) 0.013(5) 0.011(5) 0.004(5)
C4 0.050(6) 0.042(6) 0.034(5) 0.009(4) 0.014(5) 0.012(5)
O1 0.023(3) 0.031(3) 0.019(3) 0.009(2) 0.010(2) 0.006(3)
C5 0.020(4) 0.025(4) 0.017(4) 0.010(3) 0.007(3) 0.004(4)
O5 0.018(3) 0.032(3) 0.027(3) 0.013(2) 0.001(2) 0.010(3)
N11 0.019(3) 0.023(3) 0.014(3) 0.010(3) 0.007(3) 0.006(3)
C11 0.020(4) 0.025(4) 0.016(4) 0.007(3) 0.004(3) 0.003(4)
C12 0.019(4) 0.030(5) 0.015(4) 0.005(3) 0.003(3) 0.001(4)
O12 0.028(3) 0.040(3) 0.014(3) 0.007(2) -0.001(2) -0.003(3)
C13 0.027(5) 0.025(4) 0.019(4) 0.005(3) 0.004(3) 0.001(4)
C14 0.034(5) 0.028(5) 0.027(4) 0.002(4) 0.007(4) -0.005(4)
C15 0.061(7) 0.033(5) 0.033(5) 0.002(4) 0.012(5) -0.005(5)
C16 0.039(6) 0.038(6) 0.044(5) -0.004(4) 0.001(4) -0.010(5)
N21 0.019(4) 0.030(4) 0.017(3) 0.003(3) 0.002(3) -0.002(3)
C21 0.022(4) 0.032(5) 0.022(4) 0.002(4) 0.000(3) -0.003(4)
C22 0.019(4) 0.032(5) 0.020(4) 0.003(4) -0.003(3) -0.004(4)
O22 0.016(3) 0.031(3) 0.016(3) 0.002(2) -0.005(2) -0.006(2)
C23 0.029(5) 0.036(5) 0.033(5) 0.000(4) 0.001(4) -0.002(4)
C24 0.036(5) 0.040(6) 0.044(5) -0.005(4) 0.004(4) -0.004(5)
C25 0.050(6) 0.051(6) 0.057(6) -0.004(5) 0.012(5) -0.013(6)
C26 0.058(7) 0.049(7) 0.074(7) -0.010(6) -0.012(6) 0.000(6)
N31 0.019(4) 0.035(4) 0.019(3) 0.004(3) -0.004(3) -0.003(3)
C31 0.020(4) 0.037(5) 0.020(4) 0.005(4) -0.002(3) 0.001(4)
C32 0.015(4) 0.033(5) 0.018(4) 0.002(4) -0.002(3) -0.001(4)
O32 0.015(3) 0.032(3) 0.019(3) 0.001(2) -0.003(2) -0.004(2)
C33 0.029(5) 0.056(6) 0.026(4) 0.011(4) 0.002(4) 0.006(5)
C34 0.034(5) 0.045(6) 0.023(4) 0.011(4) 0.002(4) 0.009(5)
N41 0.017(3) 0.031(4) 0.014(3) -0.003(3) -0.001(3) -0.002(3)
C41 0.018(4) 0.027(4) 0.016(4) -0.003(3) 0.003(3) -0.004(3)
C42 0.018(4) 0.023(4) 0.014(4) -0.002(3) 0.003(3) -0.002(3)
O42 0.025(3) 0.027(3) 0.009(2) -0.001(2) 0.004(2) -0.012(2)
C43 0.024(4) 0.032(5) 0.023(4) -0.008(4) -0.002(3) -0.004(4)
C44 0.032(5) 0.034(5) 0.033(5) -0.008(4) -0.007(4) -0.006(4)
C45 0.070(8) 0.047(6) 0.059(6) -0.009(5) -0.008(6) 0.000(6)
C46 0.034(5) 0.039(6) 0.043(5) 0.005(4) -0.006(4) -0.008(4)
N51 0.015(3) 0.023(3) 0.009(3) 0.000(3) 0.002(2) -0.003(3)
C51 0.016(4) 0.024(4) 0.012(3) 0.002(3) -0.001(3) -0.001(3)
C52 0.014(4) 0.021(4) 0.010(3) 0.003(3) -0.001(3) -0.004(3)
O52 0.016(3) 0.025(3) 0.011(2) 0.002(2) 0.001(2) -0.005(2)
C53 0.017(4) 0.027(4) 0.016(4) 0.000(3) 0.000(3) 0.002(4)
C54 0.018(4) 0.033(5) 0.020(4) -0.004(4) 0.001(3) 0.002(4)
C55 0.024(5) 0.043(5) 0.040(5) -0.008(4) -0.004(4) 0.000(4)
C56 0.022(5) 0.051(6) 0.030(4) -0.006(4) -0.001(4) -0.002(4)
N61 0.016(3) 0.020(3) 0.010(3) 0.004(3) -0.002(2) -0.005(3)
C61 0.020(4) 0.019(4) 0.017(4) 0.001(3) 0.000(3) -0.003(3)
C62 0.019(4) 0.017(4) 0.018(4) -0.002(3) -0.002(3) -0.001(3)
O62 0.022(3) 0.016(3) 0.020(3) -0.006(2) 0.000(2) -0.004(2)
C63 0.032(5) 0.022(4) 0.025(4) 0.003(3) 0.003(4) -0.003(4)
C64 0.030(5) 0.022(4) 0.022(4) 0.006(3) 0.005(4) -0.008(4)
N71 0.018(3) 0.019(3) 0.017(3) -0.003(3) -0.002(3) -0.001(3)
C71 0.016(4) 0.019(4) 0.017(4) -0.001(3) -0.001(3) -0.002(3)
C72 0.016(4) 0.017(4) 0.014(4) -0.002(3) 0.003(3) -0.003(3)
O72 0.021(3) 0.026(3) 0.016(3) -0.003(2) 0.001(2) 0.001(2)
C73 0.020(4) 0.022(4) 0.022(4) -0.003(3) 0.001(3) -0.003(3)
C74 0.024(4) 0.025(4) 0.025(4) 0.000(4) -0.002(3) 0.001(4)
C75 0.028(5) 0.033(5) 0.033(4) 0.001(4) -0.006(4) 0.009(4)
C76 0.036(5) 0.028(5) 0.034(4) -0.003(4) -0.004(4) 0.006(4)
N81 0.019(3) 0.017(3) 0.012(3) -0.002(2) 0.003(3) -0.001(3)
C81 0.022(4) 0.018(4) 0.016(3) -0.001(3) 0.001(3) -0.001(3)
C82 0.018(4) 0.019(4) 0.011(4) -0.001(3) 0.001(3) 0.001(3)
O82 0.022(3) 0.023(3) 0.010(2) 0.003(2) 0.001(2) -0.001(2)
C83 0.028(5) 0.021(4) 0.025(4) 0.000(3) -0.002(4) -0.004(4)
C84 0.034(5) 0.025(5) 0.033(5) 0.002(4) -0.005(4) -0.006(4)
C85 0.050(6) 0.029(5) 0.038(5) -0.002(4) -0.012(5) -0.009(5)
C86 0.049(6) 0.038(6) 0.055(6) -0.001(5) -0.006(5) -0.018(5)
N91 0.018(3) 0.022(4) 0.011(3) 0.000(3) 0.002(2) -0.002(3)
C91 0.016(4) 0.024(4) 0.012(3) -0.001(3) 0.001(3) -0.003(3)
C92 0.016(4) 0.021(4) 0.011(3) -0.001(3) -0.002(3) -0.004(3)
O92 0.024(3) 0.029(3) 0.015(3) -0.003(2) -0.004(2) -0.002(2)
C93 0.014(4) 0.030(4) 0.018(4) -0.005(3) 0.002(3) -0.007(3)
C94 0.016(4) 0.035(5) 0.015(4) -0.002(3) 0.001(3) -0.001(4)
N101 0.018(3) 0.018(3) 0.010(3) -0.003(2) -0.002(3) -0.004(3)
C101 0.025(4) 0.017(4) 0.014(4) -0.005(3) 0.000(3) -0.005(3)
C102 0.022(4) 0.018(4) 0.013(4) -0.005(3) 0.000(3) 0.001(4)
O102 0.025(3) 0.023(3) 0.017(3) -0.006(2) 0.003(2) 0.003(2)
C103 0.037(5) 0.019(4) 0.021(4) -0.004(3) 0.002(4) -0.004(4)
C104 0.049(6) 0.025(5) 0.032(5) -0.002(4) 0.004(4) -0.005(4)
C105 0.061(7) 0.042(6) 0.051(6) 0.004(5) 0.008(5) -0.004(5)
C106 0.067(7) 0.035(6) 0.047(6) 0.011(5) 0.000(5) -0.002(5)
N111 0.022(3) 0.018(3) 0.012(3) -0.003(3) 0.002(3) 0.000(3)
C111 0.022(4) 0.022(4) 0.017(4) 0.000(3) 0.004(3) -0.002(4)
C112 0.021(4) 0.019(4) 0.016(4) 0.000(3) 0.006(3) -0.001(3)
O112 0.027(3) 0.027(3) 0.015(3) 0.003(2) 0.010(2) 0.002(3)
C113 0.027(5) 0.031(5) 0.025(4) 0.004(4) 0.000(4) -0.004(4)
C114 0.032(5) 0.040(5) 0.034(5) 0.009(4) -0.001(4) -0.010(4)
C115 0.031(5) 0.064(7) 0.040(5) 0.013(5) 0.002(4) -0.014(5)
C116 0.050(6) 0.049(6) 0.053(6) 0.018(5) -0.004(5) -0.019(5)
N121 0.019(3) 0.021(3) 0.015(3) 0.001(3) 0.005(3) 0.001(3)
C121 0.025(4) 0.024(4) 0.018(4) 0.002(3) 0.002(3) 0.000(4)
C122 0.028(5) 0.026(5) 0.019(4) 0.000(3) 0.001(4) 0.001(4)
O122 0.043(4) 0.038(3) 0.016(3) 0.004(2) -0.002(3) 0.001(3)
C123 0.024(4) 0.032(5) 0.020(4) 0.008(4) 0.001(3) 0.006(4)
C124 0.033(5) 0.026(5) 0.027(4) 0.005(4) 0.000(4) -0.004(4)
O12T 0.032(3) 0.026(3) 0.021(3) 0.003(2) 0.005(2) -0.003(3)
C12T 0.039(5) 0.035(5) 0.033(5) 0.014(4) 0.005(4) -0.005(4)

loop_
_atom_type_symbol
_atom_type_description
_atom_type_scat_dispersion_real
_atom_type_scat_dispersion_imag
_atom_type_scat_source
C C 0.0033 0.0016 'International Tables Vol C Tables 4.2.6.8 and 6.1.1.4'
H H 0.0000 0.0000 'International Tables Vol C Tables 4.2.6.8 and 6.1.1.4'
N N 0.0061 0.0033 'International Tables Vol C Tables 4.2.6.8 and 6.1.1.4'
O O 0.0106 0.0060 'International Tables Vol C Tables 4.2.6.8 and 6.1.1.4'

loop_
_geom_angle_atom_site_label_1
_geom_angle_atom_site_label_2
_geom_angle_atom_site_label_3
_geom_angle
C1D N1D C2D 122.1(12)
C1D N1D C3D 121.7(12)
C2D N1D C3D 116.2(11)
O1D C1D N1D 102.1(13)
O1D C1D H1D 129.0
N1D C1D H1D 129.0
N1D C3D H3D1 109.5
N1D C3D H3D2 109.5
H3D1 C3D H3D2 109.5
N1D C3D H3D3 109.5
H3D1 C3D H3D3 109.5
H3D2 C3D H3D3 109.5
N1D C2D H2D1 109.5
N1D C2D H2D2 109.5
H2D1 C2D H2D2 109.5
N1D C2D H2D3 109.5
H2D1 C2D H2D3 109.5
H2D2 C2D H2D3 109.5
O1 C1 C3 111.4(6)
O1 C1 C4 109.5(7)
C3 C1 C4 112.8(7)
O1 C1 C2 101.7(6)
C3 C1 C2 110.5(7)
C4 C1 C2 110.4(7)
C1 C2 H2A 109.5
C1 C2 H2B 109.5
H2A C2 H2B 109.5
C1 C2 H2C 109.5
H2A C2 H2C 109.5
H2B C2 H2C 109.5
C1 C3 H3A 109.5
C1 C3 H3B 109.5
H3A C3 H3B 109.5
C1 C3 H3C 109.5
H3A C3 H3C 109.5
H3B C3 H3C 109.5
C1 C4 H4A 109.5
C1 C4 H4B 109.5
H4A C4 H4B 109.5
C1 C4 H4C 109.5
H4A C4 H4C 109.5
H4B C4 H4C 109.5
C5 O1 C1 121.6(6)
O5 C5 N11 125.7(6)
O5 C5 O1 125.2(7)
N11 C5 O1 109.1(6)
C5 N11 C11 121.8(6)
C5 N11 H11 119.1
C11 N11 H11 119.1
N11 C11 C12 113.2(6)
N11 C11 C13 108.5(6)
C12 C11 C13 108.9(6)
N11 C11 H11A 108.7
C12 C11 H11A 108.7
C13 C11 H11A 108.7
O12 C12 N21 122.7(7)
O12 C12 C11 119.9(7)
N21 C12 C11 117.3(6)
C11 C13 C14 114.8(6)
C11 C13 H13A 108.6
C14 C13 H13A 108.6
C11 C13 H13B 108.6
C14 C13 H13B 108.6
H13A C13 H13B 107.5
C15 C14 C16 111.4(7)
C15 C14 C13 112.8(6)
C16 C14 C13 110.8(7)
C15 C14 H14 107.2
C16 C14 H14 107.2
C13 C14 H14 107.2
C14 C15 H15A 109.5
C14 C15 H15B 109.5
H15A C15 H15B 109.5
C14 C15 H15C 109.5
H15A C15 H15C 109.5
H15B C15 H15C 109.5
C14 C16 H16A 109.5
C14 C16 H16B 109.5
H16A C16 H16B 109.5
C14 C16 H16C 109.5
H16A C16 H16C 109.5
H16B C16 H16C 109.5
C12 N21 C21 126.6(6)
C12 N21 H21 116.7
C21 N21 H21 116.7
N21 C21 C23 116.2(7)
N21 C21 C22 110.0(6)
C23 C21 C22 111.2(6)
N21 C21 H21A 106.3
C23 C21 H21A 106.3
C22 C21 H21A 106.3
O22 C22 N31 122.0(7)
O22 C22 C21 122.5(6)
N31 C22 C21 115.5(6)
C21 C23 C24 113.3(7)
C21 C23 H23A 108.9
C24 C23 H23A 108.9
C21 C23 H23B 108.9
C24 C23 H23B 108.9
H23A C23 H23B 107.7
C26 C24 C23 111.8(8)
C26 C24 C25 109.7(8)
C23 C24 C25 113.0(7)
C26 C24 H24 107.3
C23 C24 H24 107.3
C25 C24 H24 107.3
C24 C25 H25A 109.5
C24 C25 H25B 109.5
H25A C25 H25B 109.5
C24 C25 H25C 109.5
H25A C25 H25C 109.5
H25B C25 H25C 109.5
C24 C26 H26A 109.5
C24 C26 H26B 109.5
H26A C26 H26B 109.5
C24 C26 H26C 109.5
H26A C26 H26C 109.5
H26B C26 H26C 109.5
C22 N31 C31 123.8(6)
C22 N31 H31 118.1
C31 N31 H31 118.1
N31 C31 C34 109.6(6)
N31 C31 C32 109.4(6)
C34 C31 C32 111.3(6)
N31 C31 C33 107.1(6)
C34 C31 C33 111.3(7)
C32 C31 C33 107.9(6)
O32 C32 N41 122.1(6)
O32 C32 C31 121.8(7)
N41 C32 C31 116.0(6)
C31 C33 H33A 109.5
C31 C33 H33B 109.5
H33A C33 H33B 109.5
C31 C33 H33C 109.5
H33A C33 H33C 109.5
H33B C33 H33C 109.5
C31 C34 H34A 109.5
C31 C34 H34B 109.5
H34A C34 H34B 109.5
C31 C34 H34C 109.5
H34A C34 H34C 109.5
H34B C34 H34C 109.5
C32 N41 C41 120.8(6)
C32 N41 H41 119.6
C41 N41 H41 119.6
N41 C41 C43 110.8(6)
N41 C41 C42 111.6(6)
C43 C41 C42 109.6(6)
N41 C41 H41A 108.2
C43 C41 H41A 108.2
C42 C41 H41A 108.2
O42 C42 N51 123.1(6)
O42 C42 C41 120.3(6)
N51 C42 C41 116.6(6)
C44 C43 C41 115.0(6)
C44 C43 H43A 108.5
C41 C43 H43A 108.5
C44 C43 H43B 108.5
C41 C43 H43B 108.5
H43A C43 H43B 107.5
C46 C44 C43 112.4(7)
C46 C44 C45 110.8(8)
C43 C44 C45 109.6(7)
C46 C44 H44 108.0
C43 C44 H44 108.0
C45 C44 H44 108.0
C44 C45 H45A 109.5
C44 C45 H45B 109.5
H45A C45 H45B 109.5
C44 C45 H45C 109.5
H45A C45 H45C 109.5
H45B C45 H45C 109.5
C44 C46 H46A 109.5
C44 C46 H46B 109.5
H46A C46 H46B 109.5
C44 C46 H46C 109.5
H46A C46 H46C 109.5
H46B C46 H46C 109.5
C42 N51 C51 119.0(5)
C42 N51 H51 120.5
C51 N51 H51 120.5
N51 C51 C53 110.2(5)
N51 C51 C52 111.0(5)
C53 C51 C52 111.5(6)
N51 C51 H51A 108.0
C53 C51 H51A 108.0
C52 C51 H51A 108.0
O52 C52 N61 123.6(6)
O52 C52 C51 118.7(6)
N61 C52 C51 117.7(6)
C54 C53 C51 115.9(5)
C54 C53 H53A 108.3
C51 C53 H53A 108.3
C54 C53 H53B 108.3
C51 C53 H53B 108.3
H53A C53 H53B 107.4
C55 C54 C53 112.5(6)
C55 C54 C56 111.7(6)
C53 C54 C56 109.6(5)
C55 C54 H54 107.6
C53 C54 H54 107.6
C56 C54 H54 107.6
C54 C55 H55A 109.5
C54 C55 H55B 109.5
H55A C55 H55B 109.5
C54 C55 H55C 109.5
H55A C55 H55C 109.5
H55B C55 H55C 109.5
C54 C56 H56A 109.5
C54 C56 H56B 109.5
H56A C56 H56B 109.5
C54 C56 H56C 109.5
H56A C56 H56C 109.5
H56B C56 H56C 109.5
C52 N61 C61 122.2(5)
C52 N61 H61 118.9
C61 N61 H61 118.9
N61 C61 C64 110.4(6)
N61 C61 C63 108.8(5)
C64 C61 C63 109.9(6)
N61 C61 C62 108.1(5)
C64 C61 C62 111.1(5)
C63 C61 C62 108.4(6)
O62 C62 N71 121.7(6)
O62 C62 C61 122.6(6)
N71 C62 C61 115.6(6)
C61 C63 H63A 109.5
C61 C63 H63B 109.5
H63A C63 H63B 109.5
C61 C63 H63C 109.5
H63A C63 H63C 109.5
H63B C63 H63C 109.5
C61 C64 H64A 109.5
C61 C64 H64B 109.5
H64A C64 H64B 109.5
C61 C64 H64C 109.5
H64A C64 H64C 109.5
H64B C64 H64C 109.5
C62 N71 C71 123.1(5)
C62 N71 H71 118.5
C71 N71 H71 118.5
N71 C71 C73 113.1(6)
N71 C71 C72 110.6(5)
C73 C71 C72 112.4(5)
N71 C71 H71A 106.8
C73 C71 H71A 106.8
C72 C71 H71A 106.8
O72 C72 N81 123.9(6)
O72 C72 C71 121.1(6)
N81 C72 C71 114.9(6)
C74 C73 C71 115.9(6)
C74 C73 H73A 108.3
C71 C73 H73A 108.3
C74 C73 H73B 108.3
C71 C73 H73B 108.3
H73A C73 H73B 107.4
C73 C74 C75 113.2(6)
C73 C74 C76 109.8(6)
C75 C74 C76 110.6(6)
C73 C74 H74 107.7
C75 C74 H74 107.7
C76 C74 H74 107.7
C74 C75 H75A 109.5
C74 C75 H75B 109.5
H75A C75 H75B 109.5
C74 C75 H75C 109.5
H75A C75 H75C 109.5
H75B C75 H75C 109.5
C74 C76 H76A 109.5
C74 C76 H76B 109.5
H76A C76 H76B 109.5
C74 C76 H76C 109.5
H76A C76 H76C 109.5
H76B C76 H76C 109.5
C72 N81 C81 123.9(6)
C72 N81 H81 118.1
C81 N81 H81 118.1
N81 C81 C83 112.3(6)
N81 C81 C82 110.3(5)
C83 C81 C82 112.7(5)
N81 C81 H81A 107.1
C83 C81 H81A 107.1
C82 C81 H81A 107.1
O82 C82 N91 123.2(6)
O82 C82 C81 122.6(6)
N91 C82 C81 114.1(5)
C84 C83 C81 113.9(6)
C84 C83 H83A 108.8
C81 C83 H83A 108.8
C84 C83 H83B 108.8
C81 C83 H83B 108.8
H83A C83 H83B 107.7
C86 C84 C83 110.0(6)
C86 C84 C85 110.0(7)
C83 C84 C85 111.8(7)
C86 C84 H84 108.3
C83 C84 H84 108.3
C85 C84 H84 108.3
C84 C85 H85A 109.5
C84 C85 H85B 109.5
H85A C85 H85B 109.5
C84 C85 H85C 109.5
H85A C85 H85C 109.5
H85B C85 H85C 109.5
C84 C86 H86A 109.5
C84 C86 H86B 109.5
H86A C86 H86B 109.5
C84 C86 H86C 109.5
H86A C86 H86C 109.5
H86B C86 H86C 109.5
C82 N91 C91 124.2(5)
C82 N91 H91 117.9
C91 N91 H91 117.9
N91 C91 C93 108.7(5)
N91 C91 C94 110.5(6)
C93 C91 C94 110.2(6)
N91 C91 C92 109.4(5)
C93 C91 C92 107.5(6)
C94 C91 C92 110.5(5)
O92 C92 N101 121.6(6)
O92 C92 C91 122.2(6)
N101 C92 C91 116.2(5)
C91 C93 H93A 109.5
C91 C93 H93B 109.5
H93A C93 H93B 109.5
C91 C93 H93C 109.5
H93A C93 H93C 109.5
H93B C93 H93C 109.5
C91 C94 H94A 109.5
C91 C94 H94B 109.5
H94A C94 H94B 109.5
C91 C94 H94C 109.5
H94A C94 H94C 109.5
H94B C94 H94C 109.5
C92 N101 C101 121.2(5)
C92 N101 H101 119.4
C101 N101 H101 119.4
N101 C101 C102 112.2(6)
N101 C101 C103 111.8(5)
C102 C101 C103 110.1(6)
N101 C101 H10A 107.5
C102 C101 H10A 107.5
C103 C101 H10A 107.5
O102 C102 N111 121.5(6)
O102 C102 C101 119.9(6)
N111 C102 C101 118.5(6)
C104 C103 C101 116.6(7)
C104 C103 H10B 108.2
C101 C103 H10B 108.2
C104 C103 H10C 108.2
C101 C103 H10C 108.2
H10B C103 H10C 107.3
C103 C104 C105 112.8(7)
C103 C104 C106 108.3(7)
C105 C104 C106 109.3(7)
C103 C104 H104 108.8
C105 C104 H104 108.8
C106 C104 H104 108.8
C104 C105 H10H 109.5
C104 C105 H10I 109.5
H10H C105 H10I 109.5
C104 C105 H10J 109.5
H10H C105 H10J 109.5
H10I C105 H10J 109.5
C104 C106 H10E 109.5
C104 C106 H10F 109.5
H10E C106 H10F 109.5
C104 C106 H10G 109.5
H10E C106 H10G 109.5
H10F C106 H10G 109.5
C102 N111 C111 119.6(5)
C102 N111 H111 120.2
C111 N111 H111 120.2
N111 C111 C112 110.1(6)
N111 C111 C113 111.1(5)
C112 C111 C113 111.8(6)
N111 C111 H11B 107.9
C112 C111 H11B 107.9
C113 C111 H11B 107.9
O112 C112 N121 121.9(6)
O112 C112 C111 121.3(6)
N121 C112 C111 116.7(6)
C111 C113 C114 114.7(6)
C111 C113 H11C 108.6
C114 C113 H11C 108.6
C111 C113 H11D 108.6
C114 C113 H11D 108.6
H11C C113 H11D 107.6
C115 C114 C116 109.8(7)
C115 C114 C113 113.3(7)
C116 C114 C113 108.7(7)
C115 C114 H114 108.3
C116 C114 H114 108.3
C113 C114 H114 108.3
C114 C115 H11I 109.5
C114 C115 H11J 109.5
H11I C115 H11J 109.5
C114 C115 H11E 109.5
H11I C115 H11E 109.5
H11J C115 H11E 109.5
C114 C116 H11F 109.5
C114 C116 H11G 109.5
H11F C116 H11G 109.5
C114 C116 H11H 109.5
H11F C116 H11H 109.5
H11G C116 H11H 109.5
C112 N121 C121 122.1(6)
C112 N121 H121 118.9
C121 N121 H121 118.9
N121 C121 C123 107.7(5)
N121 C121 C122 109.6(6)
C123 C121 C122 108.4(6)
N121 C121 C124 110.2(6)
C123 C121 C124 110.3(6)
C122 C121 C124 110.5(6)
O122 C122 O12T 124.2(7)
O122 C122 C121 124.0(7)
O12T C122 C121 111.8(6)
C121 C123 H12A 109.5
C121 C123 H12B 109.5
H12A C123 H12B 109.5
C121 C123 H12C 109.5
H12A C123 H12C 109.5
H12B C123 H12C 109.5
C121 C124 H12D 109.5
C121 C124 H12E 109.5
H12D C124 H12E 109.5
C121 C124 H12F 109.5
H12D C124 H12F 109.5
H12E C124 H12F 109.5
C122 O12T C12T 114.7(6)
O12T C12T H12G 109.5
O12T C12T H12H 109.5
H12G C12T H12H 109.5
O12T C12T H12I 109.5
H12G C12T H12I 109.5
H12H C12T H12I 109.5

loop_
_geom_bond_atom_site_label_1
_geom_bond_atom_site_label_2
_geom_bond_distance
N1D C1D 1.449(16)
N1D C2D 1.450(15)
N1D C3D 1.514(14)
O1D C1D 1.418(16)
C1D H1D 0.9300
C3D H3D1 0.9600
C3D H3D2 0.9600
C3D H3D3 0.9600
C2D H2D1 0.9600
C2D H2D2 0.9600
C2D H2D3 0.9600
C1 O1 1.463(9)
C1 C3 1.490(12)
C1 C4 1.503(11)
C1 C2 1.530(10)
C2 H2A 0.9600
C2 H2B 0.9600
C2 H2C 0.9600
C3 H3A 0.9600
C3 H3B 0.9600
C3 H3C 0.9600
C4 H4A 0.9600
C4 H4B 0.9600
C4 H4C 0.9600
O1 C5 1.361(8)
C5 O5 1.207(8)
C5 N11 1.340(9)
N11 C11 1.452(8)
N11 H11 0.8600
C11 C12 1.516(10)
C11 C13 1.520(10)
C11 H11A 0.9800
C12 O12 1.247(8)
C12 N21 1.324(9)
C13 C14 1.529(10)
C13 H13A 0.9700
C13 H13B 0.9700
C14 C15 1.503(10)
C14 C16 1.527(11)
C14 H14 0.9800
C15 H15A 0.9600
C15 H15B 0.9600
C15 H15C 0.9600
C16 H16A 0.9600
C16 H16B 0.9600
C16 H16C 0.9600
N21 C21 1.459(9)
N21 H21 0.8600
C21 C23 1.493(10)
C21 C22 1.540(10)
C21 H21A 0.9800
C22 O22 1.241(8)
C22 N31 1.327(9)
C23 C24 1.524(11)
C23 H23A 0.9700
C23 H23B 0.9700
C24 C26 1.497(12)
C24 C25 1.527(11)
C24 H24 0.9800
C25 H25A 0.9600
C25 H25B 0.9600
C25 H25C 0.9600
C26 H26A 0.9600
C26 H26B 0.9600
C26 H26C 0.9600
N31 C31 1.463(9)
N31 H31 0.8600
C31 C34 1.513(11)
C31 C32 1.536(10)
C31 C33 1.538(10)
C32 O32 1.235(8)
C32 N41 1.343(9)
C33 H33A 0.9600
C33 H33B 0.9600
C33 H33C 0.9600
C34 H34A 0.9600
C34 H34B 0.9600
C34 H34C 0.9600
N41 C41 1.443(9)
N41 H41 0.8600
C41 C43 1.529(10)
C41 C42 1.530(9)
C41 H41A 0.9800
C42 O42 1.232(7)
C42 N51 1.320(9)
C43 C44 1.515(10)
C43 H43A 0.9700
C43 H43B 0.9700
C44 C46 1.493(11)
C44 C45 1.519(11)
C44 H44 0.9800
C45 H45A 0.9600
C45 H45B 0.9600
C45 H45C 0.9600
C46 H46A 0.9600
C46 H46B 0.9600
C46 H46C 0.9600
N51 C51 1.451(8)
N51 H51 0.8600
C51 C53 1.527(9)
C51 C52 1.537(9)
C51 H51A 0.9800
C52 O52 1.240(7)
C52 N61 1.318(8)
C53 C54 1.512(9)
C53 H53A 0.9700
C53 H53B 0.9700
C54 C55 1.507(10)
C54 C56 1.516(10)
C54 H54 0.9800
C55 H55A 0.9600
C55 H55B 0.9600
C55 H55C 0.9600
C56 H56A 0.9600
C56 H56B 0.9600
C56 H56C 0.9600
N61 C61 1.463(8)
N61 H61 0.8600
C61 C64 1.508(10)
C61 C63 1.524(9)
C61 C62 1.540(9)
C62 O62 1.233(8)
C62 N71 1.350(9)
C63 H63A 0.9600
C63 H63B 0.9600
C63 H63C 0.9600
C64 H64A 0.9600
C64 H64B 0.9600
C64 H64C 0.9600
N71 C71 1.448(8)
N71 H71 0.8600
C71 C73 1.522(9)
C71 C72 1.555(9)
C71 H71A 0.9800
C72 O72 1.229(7)
C72 N81 1.321(8)
C73 C74 1.486(10)
C73 H73A 0.9700
C73 H73B 0.9700
C74 C75 1.523(10)
C74 C76 1.539(10)
C74 H74 0.9800
C75 H75A 0.9600
C75 H75B 0.9600
C75 H75C 0.9600
C76 H76A 0.9600
C76 H76B 0.9600
C76 H76C 0.9600
N81 C81 1.453(8)
N81 H81 0.8600
C81 C83 1.534(10)
C81 C82 1.545(9)
C81 H81A 0.9800
C82 O82 1.228(7)
C82 N91 1.329(8)
C83 C84 1.524(10)
C83 H83A 0.9700
C83 H83B 0.9700
C84 C86 1.505(11)
C84 C85 1.537(11)
C84 H84 0.9800
C85 H85A 0.9600
C85 H85B 0.9600
C85 H85C 0.9600
C86 H86A 0.9600
C86 H86B 0.9600
C86 H86C 0.9600
N91 C91 1.457(8)
N91 H91 0.8600
C91 C93 1.515(9)
C91 C94 1.520(9)
C91 C92 1.537(9)
C92 O92 1.229(7)
C92 N101 1.340(8)
C93 H93A 0.9600
C93 H93B 0.9600
C93 H93C 0.9600
C94 H94A 0.9600
C94 H94B 0.9600
C94 H94C 0.9600
N101 C101 1.456(8)
N101 H101 0.8600
C101 C102 1.499(9)
C101 C103 1.515(10)
C101 H10A 0.9800
C102 O102 1.244(8)
C102 N111 1.324(8)
C103 C104 1.503(10)
C103 H10B 0.9700
C103 H10C 0.9700
C104 C105 1.511(12)
C104 C106 1.550(12)
C104 H104 0.9800
C105 H10H 0.9600
C105 H10I 0.9600
C105 H10J 0.9600
C106 H10E 0.9600
C106 H10F 0.9600
C106 H10G 0.9600
N111 C111 1.458(8)
N111 H111 0.8600
C111 C112 1.515(9)
C111 C113 1.526(10)
C111 H11B 0.9800
C112 O112 1.237(7)
C112 N121 1.329(8)
C113 C114 1.528(10)
C113 H11C 0.9700
C113 H11D 0.9700
C114 C115 1.502(11)
C114 C116 1.511(11)
C114 H114 0.9800
C115 H11I 0.9600
C115 H11J 0.9600
C115 H11E 0.9600
C116 H11F 0.9600
C116 H11G 0.9600
C116 H11H 0.9600
N121 C121 1.462(9)
N121 H121 0.8600
C121 C123 1.519(10)
C121 C122 1.528(10)
C121 C124 1.532(10)
C122 O122 1.199(8)
C122 O12T 1.327(9)
C123 H12A 0.9600
C123 H12B 0.9600
C123 H12C 0.9600
C124 H12D 0.9600
C124 H12E 0.9600
C124 H12F 0.9600
O12T C12T 1.434(8)
C12T H12G 0.9600
C12T H12H 0.9600
C12T H12I 0.9600

loop_
_geom_torsion_atom_site_label_1
_geom_torsion_atom_site_label_2
_geom_torsion_atom_site_label_3
_geom_torsion_atom_site_label_4
_geom_torsion
C2D N1D C1D O1D 177.3(10)
C3D N1D C1D O1D -4.6(14)
C3 C1 O1 C5 56.9(9)
C4 C1 O1 C5 -68.6(9)
C2 C1 O1 C5 174.6(7)
C1 O1 C5 O5 2.0(11)
C1 O1 C5 N11 -179.2(6)
O5 C5 N11 C11 1.9(12)
O1 C5 N11 C11 -176.9(6)
C5 N11 C11 C12 -94.6(8)
C5 N11 C11 C13 144.3(7)
N11 C11 C12 O12 159.8(7)
C13 C11 C12 O12 -79.4(9)
N11 C11 C12 N21 -24.3(9)
C13 C11 C12 N21 96.5(8)
N11 C11 C13 C14 -65.6(8)
C12 C11 C13 C14 170.7(6)
C11 C13 C14 C15 -75.8(9)
C11 C13 C14 C16 158.6(6)
O12 C12 N21 C21 7.3(12)
C11 C12 N21 C21 -168.4(6)
C12 N21 C21 C23 -88.7(9)
C12 N21 C21 C22 38.8(10)
N21 C21 C22 O22 -122.2(8)
C23 C21 C22 O22 8.0(11)
N21 C21 C22 N31 60.4(9)
C23 C21 C22 N31 -169.4(7)
N21 C21 C23 C24 -157.5(6)
C22 C21 C23 C24 75.6(9)
C21 C23 C24 C26 -155.5(7)
C21 C23 C24 C25 80.1(9)
O22 C22 N31 C31 -4.4(12)
C21 C22 N31 C31 173.1(7)
C22 N31 C31 C34 -70.8(9)
C22 N31 C31 C32 51.5(10)
C22 N31 C31 C33 168.3(7)
N31 C31 C32 O32 -133.3(7)
C34 C31 C32 O32 -12.0(10)
C33 C31 C32 O32 110.4(8)
N31 C31 C32 N41 50.5(8)
C34 C31 C32 N41 171.8(7)
C33 C31 C32 N41 -65.8(8)
O32 C32 N41 C41 -3.5(11)
C31 C32 N41 C41 172.7(6)
C32 N41 C41 C43 -169.8(6)
C32 N41 C41 C42 67.8(8)
N41 C41 C42 O42 -139.6(7)
C43 C41 C42 O42 97.3(8)
N41 C41 C42 N51 42.2(9)
C43 C41 C42 N51 -80.9(8)
N41 C41 C43 C44 175.8(6)
C42 C41 C43 C44 -60.6(8)
C41 C43 C44 C46 -61.3(9)
C41 C43 C44 C45 175.0(7)
O42 C42 N51 C51 2.8(11)
C41 C42 N51 C51 -179.1(6)
C42 N51 C51 C53 -173.9(6)
C42 N51 C51 C52 62.1(8)
N51 C51 C52 O52 -136.5(6)
C53 C51 C52 O52 100.3(7)
N51 C51 C52 N61 45.0(8)
C53 C51 C52 N61 -78.2(8)
N51 C51 C53 C54 -174.2(6)
C52 C51 C53 C54 -50.5(8)
C51 C53 C54 C55 -60.7(9)
C51 C53 C54 C56 174.5(6)
O52 C52 N61 C61 3.0(10)
C51 C52 N61 C61 -178.5(6)
C52 N61 C61 C64 -68.0(8)
C52 N61 C61 C63 171.3(6)
C52 N61 C61 C62 53.8(8)
N61 C61 C62 O62 -130.4(7)
C64 C61 C62 O62 -9.0(9)
C63 C61 C62 O62 111.8(8)
N61 C61 C62 N71 51.6(8)
C64 C61 C62 N71 172.9(6)
C63 C61 C62 N71 -66.2(7)
O62 C62 N71 C71 0.9(10)
C61 C62 N71 C71 178.9(6)
C62 N71 C71 C73 -70.1(8)
C62 N71 C71 C72 57.0(8)
N71 C71 C72 O72 -132.1(7)
C73 C71 C72 O72 -4.6(9)
N71 C71 C72 N81 51.0(8)
C73 C71 C72 N81 178.5(6)
N71 C71 C73 C74 -53.8(8)
C72 C71 C73 C74 -179.9(6)
C71 C73 C74 C75 -53.8(9)
C71 C73 C74 C76 -177.9(6)
O72 C72 N81 C81 0.3(11)
C71 C72 N81 C81 177.1(6)
C72 N81 C81 C83 -72.4(8)
C72 N81 C81 C82 54.1(8)
N81 C81 C82 O82 -127.1(7)
C83 C81 C82 O82 -0.8(10)
N81 C81 C82 N91 54.6(8)
C83 C81 C82 N91 -179.0(6)
N81 C81 C83 C84 -58.6(8)
C82 C81 C83 C84 176.2(6)
C81 C83 C84 C86 177.1(7)
C81 C83 C84 C85 -60.3(9)
O82 C82 N91 C91 -2.5(11)
C81 C82 N91 C91 175.8(6)
C82 N91 C91 C93 172.3(6)
C82 N91 C91 C94 -66.7(8)
C82 N91 C91 C92 55.2(8)
N91 C91 C92 O92 -134.8(7)
C93 C91 C92 O92 107.4(7)
C94 C91 C92 O92 -12.9(9)
N91 C91 C92 N101 48.1(8)
C93 C91 C92 N101 -69.8(7)
C94 C91 C92 N101 170.0(6)
O92 C92 N101 C101 -2.5(10)
C91 C92 N101 C101 174.7(6)
C92 N101 C101 C102 73.3(8)
C92 N101 C101 C103 -162.4(6)
N101 C101 C102 O102 -141.2(6)
C103 C101 C102 O102 93.6(8)
N101 C101 C102 N111 40.7(9)
C103 C101 C102 N111 -84.5(8)
N101 C101 C103 C104 61.7(8)
C102 C101 C103 C104 -172.8(6)
C101 C103 C104 C105 60.4(9)
C101 C103 C104 C106 -178.5(6)
O102 C102 N111 C111 3.6(10)
C101 C102 N111 C111 -178.2(6)
C102 N111 C111 C112 61.3(8)
C102 N111 C111 C113 -174.4(6)
N111 C111 C112 O112 -142.5(7)
C113 C111 C112 O112 93.6(8)
N111 C111 C112 N121 40.8(8)
C113 C111 C112 N121 -83.2(8)
N111 C111 C113 C114 176.0(6)
C112 C111 C113 C114 -60.7(9)
C111 C113 C114 C115 -60.5(9)
C111 C113 C114 C116 177.2(7)
O112 C112 N121 C121 8.5(11)
C111 C112 N121 C121 -174.7(6)
C112 N121 C121 C123 -167.7(6)
C112 N121 C121 C122 -49.9(9)
C112 N121 C121 C124 71.9(8)
N121 C121 C122 O122 137.9(8)
C123 C121 C122 O122 -104.8(9)
C124 C121 C122 O122 16.2(11)
N121 C121 C122 O12T -45.2(8)
C123 C121 C122 O12T 72.2(8)
C124 C121 C122 O12T -166.9(6)
O122 C122 O12T C12T -6.0(11)
C121 C122 O12T C12T 177.1(6)
